data_4502377
loop_
_publ_author_name
'Chai, Xiao-Chuan'
'Sun, Yan-Qiong'
'Lei, Ran'
'Chen, Yi-Ping'
'Zhang, Shuai'
'Cao, Yan-Ning'
'Zhang, Han-Hui'

_publ_section_title
;
 A Series of Lanthanide Frameworks with a Flexible
 Ligand,N,N&#x2032;-Diacetic Acid Imidazolium, in Different Coordination
 Modes
;
_journal_issue 2
_journal_name_full 'Crystal Growth &amp; Design'
_journal_page_first 658
_journal_paper_doi 10.1021/cg901075r
_journal_volume 10
_journal_year 2010
_chemical_formula_sum 'C7 H13 Cl0.5 La0.5 N2 O7'
_chemical_formula_weight 324.37
_chemical_name_systematic
;
 ?
;
_space_group_IT_number 15
_symmetry_cell_setting monoclinic
_symmetry_space_group_name_Hall '-C 2yc'
_symmetry_space_group_name_H-M 'C 1 2/c 1'
_atom_sites_solution_hydrogens geom
_atom_sites_solution_primary direct
_atom_sites_solution_secondary difmap
_audit_creation_method SHELXL-97
_cell_angle_alpha 90.00
_cell_angle_beta 112.59(3)
_cell_angle_gamma 90.00
_cell_formula_units_Z 8
_cell_length_a 18.755(4)
_cell_length_b 16.299(3)
_cell_length_c 8.9294(18)
_cell_measurement_reflns_used 4749
_cell_measurement_temperature 293(2)
_cell_measurement_theta_max 27.4855
_cell_measurement_theta_min 3.3597
_cell_volume 2520.2(10)
_computing_cell_refinement CrystalClear
_computing_data_collection 'CrystalClear (Rigaku, 2007)'
_computing_data_reduction CrystalClear
_computing_molecular_graphics 'SHELXTL (Sheldrick, 2001)'
_computing_publication_material SHELXTL
_computing_structure_refinement 'SHELXL-97 (Sheldrick, 1997)'
_computing_structure_solution 'SHELXS-97 (Sheldrick, 1997)'
_diffrn_ambient_temperature 293(2)
_diffrn_measured_fraction_theta_full 0.980
_diffrn_measured_fraction_theta_max 0.980
_diffrn_measurement_device_type 'Rigaku Saturn724 CCD area detector'
_diffrn_measurement_method '\w scan'
_diffrn_radiation_monochromator graphite
_diffrn_radiation_source 'fine-focus sealed tube'
_diffrn_radiation_type MoK\a
_diffrn_radiation_wavelength 0.71073
_diffrn_reflns_av_R_equivalents 0.0289
_diffrn_reflns_av_sigmaI/netI 0.0216
_diffrn_reflns_limit_h_max 22
_diffrn_reflns_limit_h_min -24
_diffrn_reflns_limit_k_max 21
_diffrn_reflns_limit_k_min -21
_diffrn_reflns_limit_l_max 11
_diffrn_reflns_limit_l_min -10
_diffrn_reflns_number 10357
_diffrn_reflns_theta_full 27.52
_diffrn_reflns_theta_max 27.52
_diffrn_reflns_theta_min 3.36
_exptl_absorpt_coefficient_mu 1.871
_exptl_absorpt_correction_T_max 0.799
_exptl_absorpt_correction_T_min 0.721
_exptl_absorpt_correction_type multi-scan
_exptl_crystal_colour Colourless
_exptl_crystal_density_diffrn 1.710
_exptl_crystal_density_method 'not measured'
_exptl_crystal_description Prism
_exptl_crystal_F_000 1296
_exptl_crystal_size_max 0.30
_exptl_crystal_size_mid 0.15
_exptl_crystal_size_min 0.12
_refine_diff_density_max 1.259
_refine_diff_density_min -0.595
_refine_diff_density_rms 0.164
_refine_ls_extinction_method none
_refine_ls_goodness_of_fit_ref 1.065
_refine_ls_hydrogen_treatment mixed
_refine_ls_matrix_type full
_refine_ls_number_parameters 174
_refine_ls_number_reflns 2841
_refine_ls_number_restraints 6
_refine_ls_restrained_S_all 1.069
_refine_ls_R_factor_all 0.0341
_refine_ls_R_factor_gt 0.0321
_refine_ls_shift/su_max 0.000
_refine_ls_shift/su_mean 0.000
_refine_ls_structure_factor_coef Fsqd
_refine_ls_weighting_details 'calc w=1/[\s^2^(Fo^2^)+(0.0673P)^2^+20.0326P] where P=(Fo^2^+2Fc^2^)/3'
_refine_ls_weighting_scheme calc
_refine_ls_wR_factor_gt 0.0956
_refine_ls_wR_factor_ref 0.1137
_reflns_number_gt 2819
_reflns_number_total 2841
_reflns_threshold_expression >2sigma(I)
_cod_data_source_file cg901075r_si_002.cif
_cod_data_source_block 3
_cod_depositor_comments
;
The following automatic conversions were performed:

'_symmetry_cell_setting' value 'Monoclinic' changed to 'monoclinic'
according to /home/saulius/struct/CIF-dictionaries/cif_core.dic
dictionary named 'cif_core.dic' version 2.4.2 from
2011-04-26.

'_exptl_absorpt_correction_type' value 'Multi-Scan'
changed to 'multi-scan' according to
/home/saulius/struct/CIF-dictionaries/cif_core.dic dictionary named
'cif_core.dic' version 2.4.2 from 2011-04-26.

Automatic conversion script
Id: cif_fix_values 1715 2011-07-08 13:25:40Z adriana 
;
_cod_original_cell_volume 2520.2(9)
_cod_original_sg_symbol_H-M C2/c
_cod_original_formula_sum 'C7 H13 Cl0.50 La0.50 N2 O7'
_cod_database_code 4502377

loop_
_symmetry_equiv_pos_as_xyz
'x, y, z'
'-x, y, -z+1/2'
'x+1/2, y+1/2, z'
'-x+1/2, y+1/2, -z+1/2'
'-x, -y, -z'
'x, -y, z-1/2'
'-x+1/2, -y+1/2, -z'
'x+1/2, -y+1/2, z-1/2'

loop_
_atom_site_label
_atom_site_type_symbol
_atom_site_fract_x
_atom_site_fract_y
_atom_site_fract_z
_atom_site_U_iso_or_equiv
_atom_site_adp_type
_atom_site_occupancy
_atom_site_symmetry_multiplicity
_atom_site_calc_flag
_atom_site_refinement_flags
La1 La 0.5000 0.027928(17) 0.2500 0.01802(13) Uani 1 2 d S
Cl1 Cl 0.6051(3) 0.7650(4) 0.1961(7) 0.0991(15) Uani 0.50 1 d P
O1 O 0.4671(2) 0.15409(19) 0.3702(4) 0.0324(7) Uani 1 1 d .
O2 O 0.4734(3) 0.2864(2) 0.4327(5) 0.0584(12) Uani 1 1 d .
O3 O 0.07540(18) 0.47922(18) 0.0874(4) 0.0259(6) Uani 1 1 d .
O4 O 0.14004(18) 0.4345(2) -0.0557(4) 0.0294(7) Uani 1 1 d .
O5 O 0.5761(2) -0.1072(2) 0.3769(5) 0.0396(8) Uani 1 1 d D
HW5 H 0.557(4) -0.124(4) 0.445(6) 0.059 Uiso 1 1 d D
HB5 H 0.566(4) -0.141(3) 0.300(6) 0.059 Uiso 1 1 d D
O6 O 0.75146(18) 0.83621(17) 0.5894(4) 0.0256(6) Uani 1 1 d D
HW6 H 0.782(3) 0.846(3) 0.676(4) 0.038 Uiso 1 1 d D
HB6 H 0.758(3) 0.801(3) 0.538(5) 0.038 Uiso 1 1 d D
O7 O 0.460(2) 0.560(2) 0.087(5) 0.080(5) Uani 0.50 1 d P
O7' O 0.484(2) 0.556(2) 0.072(5) 0.080(5) Uani 0.50 1 d P
N1 N 0.3422(2) 0.3235(2) 0.1755(5) 0.0320(8) Uani 1 1 d .
N2 N 0.2755(2) 0.4250(2) 0.2032(5) 0.0290(8) Uani 1 1 d .
C1 C 0.4432(3) 0.2268(3) 0.3447(6) 0.0298(9) Uani 1 1 d .
C2 C 0.3730(3) 0.2401(3) 0.1873(6) 0.0342(10) Uani 1 1 d .
H2A H 0.3879 0.2297 0.0939 0.041 Uiso 1 1 calc R
H2B H 0.3322 0.2003 0.1817 0.041 Uiso 1 1 calc R
C3 C 0.3702(3) 0.3927(3) 0.1282(8) 0.0416(12) Uani 1 1 d .
H3 H 0.4113 0.3951 0.0911 0.050 Uiso 1 1 calc R
C4 C 0.3278(3) 0.4568(3) 0.1450(7) 0.0369(11) Uani 1 1 d .
H4 H 0.3332 0.5127 0.1213 0.044 Uiso 1 1 calc R
C5 C 0.2850(3) 0.3442(3) 0.2203(6) 0.0312(9) Uani 1 1 d .
H5 H 0.2559 0.3078 0.2579 0.037 Uiso 1 1 calc R
C6 C 0.2114(3) 0.4675(3) 0.2237(6) 0.0333(11) Uani 1 1 d .
H6A H 0.2242 0.5264 0.2447 0.040 Uiso 1 1 calc R
H6B H 0.2033 0.4446 0.3186 0.040 Uiso 1 1 calc R
C7 C 0.1375(2) 0.4587(2) 0.0732(5) 0.0209(8) Uani 1 1 d .

loop_
_atom_site_aniso_label
_atom_site_aniso_U_11
_atom_site_aniso_U_22
_atom_site_aniso_U_33
_atom_site_aniso_U_23
_atom_site_aniso_U_13
_atom_site_aniso_U_12
La1 0.01784(18) 0.01688(18) 0.0209(2) 0.000 0.00918(13) 0.000
Cl1 0.096(4) 0.105(4) 0.087(3) -0.004(3) 0.024(3) 0.006(3)
O1 0.0450(19) 0.0244(15) 0.0313(17) 0.0037(12) 0.0183(15) 0.0094(13)
O2 0.072(3) 0.0298(19) 0.049(2) -0.0086(17) -0.004(2) 0.0127(19)
O3 0.0206(14) 0.0302(16) 0.0299(17) 0.0020(12) 0.0129(13) 0.0049(11)
O4 0.0249(15) 0.0353(17) 0.0290(16) -0.0034(13) 0.0115(12) 0.0035(12)
O5 0.053(2) 0.0334(18) 0.0381(19) 0.0024(15) 0.0236(17) 0.0008(16)
O6 0.0309(15) 0.0134(12) 0.0336(16) 0.0044(11) 0.0136(13) -0.0007(11)
O7 0.13(2) 0.053(4) 0.090(8) 0.013(4) 0.077(10) -0.001(10)
O7' 0.13(2) 0.053(4) 0.090(8) 0.013(4) 0.077(10) -0.001(10)
N1 0.0265(18) 0.0274(19) 0.042(2) 0.0046(16) 0.0130(16) 0.0085(15)
N2 0.0191(16) 0.0297(18) 0.034(2) -0.0035(15) 0.0061(14) 0.0056(14)
C1 0.037(2) 0.025(2) 0.031(2) 0.0003(17) 0.0178(19) 0.0079(17)
C2 0.036(2) 0.025(2) 0.043(3) -0.0008(19) 0.018(2) 0.0105(18)
C3 0.032(2) 0.035(3) 0.068(4) 0.007(2) 0.031(3) 0.006(2)
C4 0.032(2) 0.028(2) 0.052(3) 0.007(2) 0.018(2) 0.0069(19)
C5 0.025(2) 0.030(2) 0.039(2) 0.0074(18) 0.0121(18) 0.0029(17)
C6 0.021(2) 0.041(3) 0.032(3) -0.0113(18) 0.0042(19) 0.0081(17)
C7 0.0212(18) 0.0184(16) 0.023(2) 0.0018(14) 0.0087(16) 0.0032(14)

loop_
_atom_type_symbol
_atom_type_description
_atom_type_scat_dispersion_real
_atom_type_scat_dispersion_imag
_atom_type_scat_source
C C 0.0033 0.0016 'International Tables Vol C Tables 4.2.6.8 and 6.1.1.4'
La La -0.2871 2.4523 'International Tables Vol C Tables 4.2.6.8 and 6.1.1.4'
N N 0.0061 0.0033 'International Tables Vol C Tables 4.2.6.8 and 6.1.1.4'
O O 0.0106 0.0060 'International Tables Vol C Tables 4.2.6.8 and 6.1.1.4'
H H 0.0000 0.0000 'International Tables Vol C Tables 4.2.6.8 and 6.1.1.4'
Cl Cl 0.1484 0.1585 'International Tables Vol C Tables 4.2.6.8 and 6.1.1.4'

loop_
_geom_angle_atom_site_label_1
_geom_angle_atom_site_label_2
_geom_angle_atom_site_label_3
_geom_angle
_geom_angle_site_symmetry_1
_geom_angle_site_symmetry_3
O1 La1 O1 69.59(15) 2_655 .
O1 La1 O3 74.08(10) 2_655 3_545
O1 La1 O3 142.48(10) . 3_545
O1 La1 O3 142.48(10) 2_655 4_545
O1 La1 O3 74.08(10) . 4_545
O3 La1 O3 143.17(14) 3_545 4_545
O1 La1 O4 74.97(11) 2_655 8_556
O1 La1 O4 82.70(11) . 8_556
O3 La1 O4 79.16(10) 3_545 8_556
O3 La1 O4 109.68(10) 4_545 8_556
O1 La1 O4 82.70(11) 2_655 7
O1 La1 O4 74.97(11) . 7
O3 La1 O4 109.68(10) 3_545 7
O3 La1 O4 79.16(10) 4_545 7
O4 La1 O4 152.79(15) 8_556 7
O1 La1 O5 133.22(11) 2_655 2_655
O1 La1 O5 133.59(12) . 2_655
O3 La1 O5 79.58(11) 3_545 2_655
O3 La1 O5 69.64(11) 4_545 2_655
O4 La1 O5 136.45(11) 8_556 2_655
O4 La1 O5 70.66(11) 7 2_655
O1 La1 O5 133.59(12) 2_655 .
O1 La1 O5 133.22(11) . .
O3 La1 O5 69.64(11) 3_545 .
O3 La1 O5 79.58(11) 4_545 .
O4 La1 O5 70.66(11) 8_556 .
O4 La1 O5 136.45(11) 7 .
O5 La1 O5 66.41(17) 2_655 .
O1 La1 O3 112.96(10) 2_655 8_556
O1 La1 O3 71.24(10) . 8_556
O3 La1 O3 116.45(11) 3_545 8_556
O3 La1 O3 61.85(12) 4_545 8_556
O4 La1 O3 47.84(9) 8_556 8_556
O4 La1 O3 133.70(9) 7 8_556
O5 La1 O3 113.28(10) 2_655 8_556
O5 La1 O3 62.30(10) . 8_556
O1 La1 O3 71.24(10) 2_655 7
O1 La1 O3 112.96(10) . 7
O3 La1 O3 61.85(12) 3_545 7
O3 La1 O3 116.45(11) 4_545 7
O4 La1 O3 133.70(9) 8_556 7
O4 La1 O3 47.84(9) 7 7
O5 La1 O3 62.30(10) 2_655 7
O5 La1 O3 113.28(10) . 7
O3 La1 O3 175.23(12) 8_556 7
O1 La1 C7 95.07(11) 2_655 8_556
O1 La1 C7 78.11(11) . 8_556
O3 La1 C7 96.33(11) 3_545 8_556
O3 La1 C7 86.27(11) 4_545 8_556
O4 La1 C7 23.55(10) 8_556 8_556
O4 La1 C7 152.00(10) 7 8_556
O5 La1 C7 126.06(11) 2_655 8_556
O5 La1 C7 62.05(11) . 8_556
O3 La1 C7 24.48(10) 8_556 8_556
O3 La1 C7 156.36(10) 7 8_556
O1 La1 C7 78.11(11) 2_655 7
O1 La1 C7 95.07(11) . 7
O3 La1 C7 86.27(11) 3_545 7
O3 La1 C7 96.33(11) 4_545 7
O4 La1 C7 152.00(10) 8_556 7
O4 La1 C7 23.55(10) 7 7
O5 La1 C7 62.05(11) 2_655 7
O5 La1 C7 126.06(11) . 7
O3 La1 C7 156.36(10) 8_556 7
O3 La1 C7 24.48(10) 7 7
C7 La1 C7 171.78(15) 8_556 7
C1 O1 La1 145.7(3) . .
C7 O3 La1 152.4(3) . 3_455
C7 O3 La1 89.1(3) . 7
La1 O3 La1 118.15(12) 3_455 7
C7 O4 La1 99.0(3) . 7
La1 O5 HW5 106(5) . .
La1 O5 HB5 106(5) . .
HW5 O5 HB5 110(3) . .
HW6 O6 HB6 121(4) . .
C5 N1 C3 109.4(4) . .
C5 N1 C2 123.9(4) . .
C3 N1 C2 126.6(4) . .
C5 N2 C4 109.5(4) . .
C5 N2 C6 122.5(4) . .
C4 N2 C6 127.6(4) . .
O2 C1 O1 125.4(5) . .
O2 C1 C2 119.6(4) . .
O1 C1 C2 114.9(4) . .
N1 C2 C1 112.0(4) . .
N1 C2 H2A 109.2 . .
C1 C2 H2A 109.2 . .
N1 C2 H2B 109.2 . .
C1 C2 H2B 109.2 . .
H2A C2 H2B 107.9 . .
C4 C3 N1 106.8(4) . .
C4 C3 H3 126.6 . .
N1 C3 H3 126.6 . .
C3 C4 N2 106.6(4) . .
C3 C4 H4 126.7 . .
N2 C4 H4 126.7 . .
N1 C5 N2 107.8(4) . .
N1 C5 H5 126.1 . .
N2 C5 H5 126.1 . .
N2 C6 C7 111.0(4) . .
N2 C6 H6A 109.4 . .
C7 C6 H6A 109.4 . .
N2 C6 H6B 109.4 . .
C7 C6 H6B 109.4 . .
H6A C6 H6B 108.0 . .
O4 C7 O3 123.0(4) . .
O4 C7 C6 120.4(4) . .
O3 C7 C6 116.6(4) . .
O4 C7 La1 57.5(2) . 7
O3 C7 La1 66.4(2) . 7
C6 C7 La1 168.6(3) . 7

loop_
_geom_bond_atom_site_label_1
_geom_bond_atom_site_label_2
_geom_bond_distance
_geom_bond_site_symmetry_2
La1 O1 2.504(3) 2_655
La1 O1 2.504(3) .
La1 O3 2.513(3) 3_545
La1 O3 2.513(3) 4_545
La1 O4 2.604(3) 8_556
La1 O4 2.604(3) 7
La1 O5 2.632(4) 2_655
La1 O5 2.632(4) .
La1 O3 2.796(3) 8_556
La1 O3 2.796(3) 7
La1 C7 3.051(4) 8_556
La1 C7 3.051(4) 7
O1 C1 1.256(5) .
O2 C1 1.242(6) .
O3 C7 1.265(5) .
O3 La1 2.513(3) 3_455
O3 La1 2.796(3) 7
O4 C7 1.234(5) .
O4 La1 2.604(3) 7
O5 HW5 0.859(19) .
O5 HB5 0.840(19) .
O6 HW6 0.778(19) .
O6 HB6 0.777(19) .
O7 O7' 0.52(3) .
N1 C5 1.325(6) .
N1 C3 1.377(6) .
N1 C2 1.465(6) .
N2 C5 1.329(6) .
N2 C4 1.376(7) .
N2 C6 1.459(6) .
C1 C2 1.528(7) .
C2 H2A 0.9900 .
C2 H2B 0.9900 .
C3 C4 1.354(7) .
C3 H3 0.9500 .
C4 H4 0.9500 .
C5 H5 0.9500 .
C6 C7 1.522(6) .
C6 H6A 0.9900 .
C6 H6B 0.9900 .
C7 La1 3.051(4) 7
